data_7008610
loop_
_publ_author_name
'Baker, Robert J.'
'Jones, Cameron'
'Kloth, Marc'

_publ_section_title
;
 Oxidation reactions of an anionic gallium(I) N-heterocyclic carbene
 analogue with group 16 compounds.
;
_journal_issue 12
_journal_name_full 'Dalton transactions (Cambridge, England : 2003)'
_journal_page_first 2106
_journal_page_last 2110
_journal_paper_doi 10.1039/b505085e
_journal_year 2005
_chemical_formula_sum 'C50 H76 Ga K N2 O3 Te2'
_chemical_formula_weight 1117.15
_chemical_name_systematic
;
?
;
_space_group_IT_number 14
_symmetry_cell_setting monoclinic
_symmetry_space_group_name_Hall '-P 2ybc'
_symmetry_space_group_name_H-M 'P 1 21/c 1'
_atom_sites_solution_hydrogens geom
_atom_sites_solution_primary direct
_atom_sites_solution_secondary difmap
_audit_creation_method SHELXL-97
_cell_angle_alpha 90.00
_cell_angle_beta 102.19(3)
_cell_angle_gamma 90.00
_cell_formula_units_Z 4
_cell_length_a 11.690(2)
_cell_length_b 23.912(5)
_cell_length_c 19.616(4)
_cell_measurement_temperature 150(2)
_cell_volume 5359.7(19)
_computing_structure_refinement 'SHELXL-97 (Sheldrick, 1997)'
_computing_structure_solution 'SHELXS-97 (Sheldrick, 1990)'
_diffrn_ambient_temperature 150(2)
_diffrn_measured_fraction_theta_full 0.991
_diffrn_measured_fraction_theta_max 0.991
_diffrn_measurement_device_type 'Nonius Kappa CCD'
_diffrn_radiation_monochromator graphite
_diffrn_radiation_source 'fine-focus sealed tube'
_diffrn_radiation_type MoK\a
_diffrn_radiation_wavelength 0.71073
_diffrn_reflns_av_R_equivalents 0.0942
_diffrn_reflns_av_sigmaI/netI 0.0708
_diffrn_reflns_limit_h_max 14
_diffrn_reflns_limit_h_min -14
_diffrn_reflns_limit_k_max 29
_diffrn_reflns_limit_k_min -29
_diffrn_reflns_limit_l_max 24
_diffrn_reflns_limit_l_min -24
_diffrn_reflns_number 51522
_diffrn_reflns_theta_full 26.02
_diffrn_reflns_theta_max 26.02
_diffrn_reflns_theta_min 3.00
_exptl_absorpt_coefficient_mu 1.696
_exptl_absorpt_correction_T_max 0.843
_exptl_absorpt_correction_T_min 0.673
_exptl_absorpt_correction_type multi-scan
_exptl_absorpt_process_details 'Sortav (Blessing, 1995)'
_exptl_crystal_colour orange
_exptl_crystal_density_diffrn 1.384
_exptl_crystal_density_method 'not measured'
_exptl_crystal_description block
_exptl_crystal_F_000 2272
_exptl_crystal_size_max 0.30
_exptl_crystal_size_mid 0.25
_exptl_crystal_size_min 0.15
_refine_diff_density_max 2.883
_refine_diff_density_min -1.526
_refine_diff_density_rms 0.148
_refine_ls_extinction_coef 0.0015(2)
_refine_ls_extinction_expression Fc^*^=kFc[1+0.001xFc^2^\l^3^/sin(2\q)]^-1/4^
_refine_ls_extinction_method SHELXL
_refine_ls_goodness_of_fit_ref 1.029
_refine_ls_hydrogen_treatment mixed
_refine_ls_matrix_type full
_refine_ls_number_parameters 545
_refine_ls_number_reflns 10484
_refine_ls_number_restraints 118
_refine_ls_restrained_S_all 1.040
_refine_ls_R_factor_all 0.1027
_refine_ls_R_factor_gt 0.0689
_refine_ls_shift/su_max 0.002
_refine_ls_shift/su_mean 0.000
_refine_ls_structure_factor_coef Fsqd
_refine_ls_weighting_details 'calc w=1/[\s^2^(Fo^2^)+(0.0766P)^2^+35.5694P] where P=(Fo^2^+2Fc^2^)/3'
_refine_ls_weighting_scheme calc
_refine_ls_wR_factor_gt 0.1643
_refine_ls_wR_factor_ref 0.1830
_reflns_number_gt 7500
_reflns_number_total 10484
_reflns_threshold_expression >2sigma(I)
_cod_data_source_file b505085e.txt
_cod_data_source_block compound5
_cod_original_cell_volume 5359.7(18)
_cod_original_sg_symbol_H-M P2(1)/c
_cod_database_code 7008610

loop_
_symmetry_equiv_pos_as_xyz
'x, y, z'
'-x, y+1/2, -z+1/2'
'-x, -y, -z'
'x, -y-1/2, z-1/2'

loop_
_atom_site_label
_atom_site_type_symbol
_atom_site_fract_x
_atom_site_fract_y
_atom_site_fract_z
_atom_site_U_iso_or_equiv
_atom_site_adp_type
_atom_site_occupancy
_atom_site_symmetry_multiplicity
_atom_site_calc_flag
_atom_site_refinement_flags
_atom_site_disorder_assembly
_atom_site_disorder_group
Te1 Te 0.36685(4) 0.40367(2) 0.40871(3) 0.04223(19) Uani 1 1 d . A .
Te2 Te 0.26633(4) 0.32112(2) 0.23532(3) 0.03633(18) Uani 1 1 d . A .
Ga1 Ga 0.17327(6) 0.38418(3) 0.32112(4) 0.0251(2) Uani 1 1 d . . .
K1 K 0.4044(3) 0.24288(11) 0.39491(13) 0.0750(7) Uani 1 1 d U . .
O1 O 0.3478(6) 0.1532(3) 0.3017(4) 0.076(2) Uani 1 1 d DU A .
O2 O 0.6377(10) 0.2701(5) 0.4186(6) 0.126(4) Uani 1 1 d DU A .
O3 O 0.4205(14) 0.1643(8) 0.4953(9) 0.111(6) Uiso 0.64(2) 1 d PD A 1
O3A O 0.4128(19) 0.1941(9) 0.5214(12) 0.079(8) Uiso 0.36(2) 1 d PD A 2
N1 N 0.0705(5) 0.4429(2) 0.2829(3) 0.0276(13) Uani 1 1 d . . .
N2 N 0.0464(5) 0.3515(2) 0.3535(3) 0.0323(14) Uani 1 1 d . . .
C1 C -0.0408(6) 0.4308(3) 0.2954(4) 0.0346(17) Uani 1 1 d . . .
H1 H -0.1055 0.4547 0.2786 0.042 Uiso 1 1 calc R . .
C2 C -0.0532(7) 0.3847(3) 0.3317(4) 0.0377(18) Uani 1 1 d . . .
H2 H -0.1264 0.3750 0.3422 0.045 Uiso 1 1 calc R . .
C3 C 0.0832(7) 0.4796(3) 0.2285(4) 0.0392(19) Uani 1 1 d . . .
C4 C 0.1501(8) 0.5278(4) 0.2454(5) 0.049(2) Uani 1 1 d . . .
C5 C 0.1713(11) 0.5619(4) 0.1901(8) 0.080(4) Uani 1 1 d . . .
H5 H 0.2199 0.5940 0.2007 0.096 Uiso 1 1 calc R . .
C6 C 0.1243(14) 0.5498(7) 0.1228(8) 0.102(5) Uani 1 1 d . . .
H6 H 0.1394 0.5734 0.0867 0.123 Uiso 1 1 calc R . .
C7 C 0.0530(12) 0.5024(7) 0.1061(6) 0.090(4) Uani 1 1 d . . .
H7 H 0.0185 0.4948 0.0586 0.108 Uiso 1 1 calc R . .
C8 C 0.0319(8) 0.4665(4) 0.1572(5) 0.054(2) Uani 1 1 d . . .
C9 C 0.1974(7) 0.5431(3) 0.3195(5) 0.047(2) Uani 1 1 d . . .
H9 H 0.2238 0.5076 0.3450 0.057 Uiso 1 1 calc R . .
C10 C 0.0983(9) 0.5679(4) 0.3527(6) 0.064(3) Uani 1 1 d . . .
H10A H 0.0666 0.6016 0.3271 0.095 Uiso 1 1 calc R . .
H10B H 0.1302 0.5775 0.4016 0.095 Uiso 1 1 calc R . .
H10C H 0.0357 0.5402 0.3502 0.095 Uiso 1 1 calc R . .
C11 C 0.3030(10) 0.5834(5) 0.3332(8) 0.091(4) Uani 1 1 d . . .
H11A H 0.3626 0.5699 0.3088 0.136 Uiso 1 1 calc R . .
H11B H 0.3362 0.5852 0.3834 0.136 Uiso 1 1 calc R . .
H11C H 0.2771 0.6208 0.3161 0.136 Uiso 1 1 calc R . .
C12 C -0.0398(9) 0.4146(5) 0.1372(5) 0.060(3) Uani 1 1 d . . .
H12 H -0.0311 0.3904 0.1796 0.072 Uiso 1 1 calc R . .
C13 C 0.0025(11) 0.3809(6) 0.0806(6) 0.089(4) Uani 1 1 d . . .
H13A H -0.0134 0.4021 0.0368 0.134 Uiso 1 1 calc R . .
H13B H -0.0390 0.3451 0.0736 0.134 Uiso 1 1 calc R . .
H13C H 0.0868 0.3741 0.0952 0.134 Uiso 1 1 calc R . .
C14 C -0.1706(10) 0.4290(7) 0.1128(7) 0.095(4) Uani 1 1 d . . .
H14A H -0.1977 0.4491 0.1500 0.143 Uiso 1 1 calc R . .
H14B H -0.2158 0.3945 0.1017 0.143 Uiso 1 1 calc R . .
H14C H -0.1814 0.4527 0.0712 0.143 Uiso 1 1 calc R . .
C15 C 0.0348(8) 0.2940(3) 0.3710(5) 0.044(2) Uani 1 1 d . . .
C16 C -0.0207(9) 0.2553(3) 0.3203(6) 0.060(3) Uani 1 1 d . . .
C17 C -0.0267(12) 0.1998(5) 0.3394(7) 0.081(3) Uani 1 1 d U . .
H17 H -0.0669 0.1737 0.3064 0.097 Uiso 1 1 calc R . .
C18 C 0.0237(13) 0.1823(5) 0.4040(8) 0.091(4) Uani 1 1 d U . .
H18 H 0.0227 0.1435 0.4145 0.109 Uiso 1 1 calc R . .
C19 C 0.0773(13) 0.2193(5) 0.4561(7) 0.091(4) Uani 1 1 d . . .
H19 H 0.1106 0.2061 0.5016 0.109 Uiso 1 1 calc R . .
C20 C 0.0809(9) 0.2775(4) 0.4395(5) 0.059(3) Uani 1 1 d . . .
C21 C -0.0758(9) 0.2721(4) 0.2462(6) 0.067(3) Uani 1 1 d . . .
H21 H -0.0537 0.3119 0.2400 0.080 Uiso 1 1 calc R . .
C22 C -0.0322(12) 0.2370(5) 0.1909(7) 0.089(4) Uani 1 1 d . . .
H22A H -0.0683 0.1999 0.1879 0.133 Uiso 1 1 calc R . .
H22B H 0.0531 0.2332 0.2041 0.133 Uiso 1 1 calc R . .
H22C H -0.0535 0.2556 0.1455 0.133 Uiso 1 1 calc R . .
C23 C -0.2084(12) 0.2696(7) 0.2342(9) 0.112(5) Uani 1 1 d U . .
H23A H -0.2329 0.2310 0.2404 0.167 Uiso 1 1 calc R . .
H23B H -0.2427 0.2821 0.1868 0.167 Uiso 1 1 calc R . .
H23C H -0.2352 0.2939 0.2679 0.167 Uiso 1 1 calc R . .
C24 C 0.1301(9) 0.3201(4) 0.4954(5) 0.059(3) Uani 1 1 d . . .
H24 H 0.1667 0.3507 0.4725 0.071 Uiso 1 1 calc R . .
C25 C 0.0272(11) 0.3465(5) 0.5240(7) 0.081(4) Uani 1 1 d . . .
H25A H -0.0176 0.3168 0.5408 0.122 Uiso 1 1 calc R . .
H25B H -0.0243 0.3673 0.4866 0.122 Uiso 1 1 calc R . .
H25C H 0.0588 0.3720 0.5625 0.122 Uiso 1 1 calc R . .
C26 C 0.2218(14) 0.2978(7) 0.5537(7) 0.109(5) Uani 1 1 d U . .
H26A H 0.1854 0.2732 0.5830 0.164 Uiso 1 1 calc R . .
H26B H 0.2607 0.3290 0.5818 0.164 Uiso 1 1 calc R . .
H26C H 0.2795 0.2766 0.5345 0.164 Uiso 1 1 calc R . .
C27 C 0.3143(7) 0.4487(4) 0.4903(4) 0.0387(18) Uani 1 1 d . . .
C28 C 0.1999(7) 0.4656(4) 0.4885(4) 0.045(2) Uani 1 1 d . A .
H28 H 0.1400 0.4570 0.4491 0.053 Uiso 1 1 calc R . .
C29 C 0.1727(8) 0.4952(4) 0.5440(5) 0.050(2) Uani 1 1 d . . .
H29 H 0.0943 0.5066 0.5425 0.061 Uiso 1 1 calc R A .
C30 C 0.2585(8) 0.5077(4) 0.6006(5) 0.050(2) Uani 1 1 d . A .
H30 H 0.2394 0.5274 0.6387 0.060 Uiso 1 1 calc R . .
C31 C 0.3717(8) 0.4921(5) 0.6031(5) 0.058(3) Uani 1 1 d . . .
H31 H 0.4309 0.5014 0.6426 0.070 Uiso 1 1 calc R A .
C32 C 0.4003(7) 0.4628(4) 0.5485(5) 0.054(2) Uani 1 1 d . A .
H32 H 0.4792 0.4522 0.5505 0.065 Uiso 1 1 calc R . .
C33 C 0.3993(6) 0.3802(3) 0.2257(4) 0.0357(18) Uani 1 1 d . . .
C34 C 0.5157(7) 0.3653(4) 0.2406(5) 0.048(2) Uani 1 1 d . A .
H34 H 0.5383 0.3288 0.2571 0.057 Uiso 1 1 calc R . .
C35 C 0.5998(8) 0.4040(5) 0.2315(6) 0.064(3) Uani 1 1 d . . .
H35 H 0.6800 0.3934 0.2413 0.077 Uiso 1 1 calc R A .
C36 C 0.5696(9) 0.4561(5) 0.2089(6) 0.064(3) Uani 1 1 d . A .
H36 H 0.6283 0.4820 0.2029 0.077 Uiso 1 1 calc R . .
C37 C 0.4538(10) 0.4722(5) 0.1946(6) 0.069(3) Uani 1 1 d . . .
H37 H 0.4327 0.5093 0.1795 0.083 Uiso 1 1 calc R A .
C38 C 0.3685(8) 0.4339(4) 0.2023(5) 0.051(2) Uani 1 1 d . A .
H38 H 0.2884 0.4446 0.1914 0.061 Uiso 1 1 calc R . .
C39 C 0.4913(14) 0.1796(7) 0.2380(9) 0.120(5) Uani 1 1 d DU A .
H39A H 0.4612 0.2178 0.2307 0.180 Uiso 1 1 calc R . .
H39B H 0.5253 0.1684 0.1985 0.180 Uiso 1 1 calc R . .
H39C H 0.5515 0.1779 0.2811 0.180 Uiso 1 1 calc R . .
C40 C 0.3972(15) 0.1423(7) 0.2434(9) 0.130(6) Uani 1 1 d DU . .
H40A H 0.3353 0.1454 0.2005 0.156 Uiso 1 1 calc R A .
H40B H 0.4268 0.1034 0.2464 0.156 Uiso 1 1 calc R . .
C41 C 0.2238(13) 0.1464(7) 0.2887(11) 0.149(7) Uani 1 1 d DU . .
H41A H 0.1886 0.1599 0.2411 0.179 Uiso 1 1 calc R A .
H41B H 0.1914 0.1691 0.3224 0.179 Uiso 1 1 calc R . .
C42 C 0.1925(12) 0.0857(6) 0.2954(8) 0.105(4) Uani 1 1 d DU A .
H42A H 0.2041 0.0651 0.2542 0.157 Uiso 1 1 calc R . .
H42B H 0.1104 0.0828 0.2990 0.157 Uiso 1 1 calc R . .
H42C H 0.2426 0.0698 0.3373 0.157 Uiso 1 1 calc R . .
C43 C 0.6838(19) 0.3501(9) 0.4950(10) 0.170(8) Uani 1 1 d DU A .
H43A H 0.6061 0.3493 0.5065 0.255 Uiso 1 1 calc R . .
H43B H 0.7129 0.3887 0.4980 0.255 Uiso 1 1 calc R . .
H43C H 0.7376 0.3267 0.5281 0.255 Uiso 1 1 calc R . .
C44 C 0.6756(13) 0.3285(6) 0.4229(8) 0.104(4) Uani 1 1 d DU . .
H44A H 0.6190 0.3513 0.3895 0.124 Uiso 1 1 calc R A .
H44B H 0.7529 0.3315 0.4101 0.124 Uiso 1 1 calc R . .
C45 C 0.7298(16) 0.2352(7) 0.4443(11) 0.149(7) Uani 1 1 d DU . .
H45A H 0.7567 0.2421 0.4949 0.179 Uiso 1 1 calc R A .
H45B H 0.7954 0.2441 0.4214 0.179 Uiso 1 1 calc R . .
C46 C 0.6986(16) 0.1736(6) 0.4328(10) 0.133(6) Uani 1 1 d DU A .
H46A H 0.6259 0.1658 0.4484 0.200 Uiso 1 1 calc R . .
H46B H 0.7618 0.1506 0.4595 0.200 Uiso 1 1 calc R . .
H46C H 0.6878 0.1647 0.3831 0.200 Uiso 1 1 calc R . .
C47 C 0.533(2) 0.2329(10) 0.5767(14) 0.115(9) Uiso 0.64(2) 1 d PD A 1
H47A H 0.5824 0.2347 0.5421 0.173 Uiso 0.64(2) 1 calc PR A 1
H47B H 0.5825 0.2354 0.6236 0.173 Uiso 0.64(2) 1 calc PR A 1
H47C H 0.4774 0.2640 0.5693 0.173 Uiso 0.64(2) 1 calc PR A 1
C47A C 0.540(3) 0.2719(14) 0.565(2) 0.107(15) Uiso 0.36(2) 1 d PD A 2
H47D H 0.5726 0.2679 0.5234 0.160 Uiso 0.36(2) 1 calc PR A 2
H47E H 0.6014 0.2846 0.6042 0.160 Uiso 0.36(2) 1 calc PR A 2
H47F H 0.4763 0.2994 0.5564 0.160 Uiso 0.36(2) 1 calc PR A 2
C48 C 0.466(2) 0.1775(11) 0.5691(11) 0.113(9) Uiso 0.64(2) 1 d PD A 1
H48A H 0.5194 0.1471 0.5909 0.135 Uiso 0.64(2) 1 calc PR A 1
H48B H 0.4009 0.1799 0.5937 0.135 Uiso 0.64(2) 1 calc PR A 1
C48A C 0.493(2) 0.2157(11) 0.5834(12) 0.051(8) Uiso 0.36(2) 1 d PD A 2
H48C H 0.5580 0.1891 0.5987 0.061 Uiso 0.36(2) 1 calc PR A 2
H48D H 0.4507 0.2203 0.6219 0.061 Uiso 0.36(2) 1 calc PR A 2
C49 C 0.341(2) 0.1144(11) 0.4924(18) 0.148(12) Uiso 0.64(2) 1 d PD A 1
H49A H 0.2722 0.1170 0.4531 0.177 Uiso 0.64(2) 1 calc PR A 1
H49B H 0.3136 0.1094 0.5366 0.177 Uiso 0.64(2) 1 calc PR A 1
C49A C 0.364(4) 0.1389(13) 0.534(2) 0.14(2) Uiso 0.36(2) 1 d PD A 2
H49C H 0.2782 0.1395 0.5284 0.172 Uiso 0.36(2) 1 calc PR A 2
H49D H 0.4013 0.1230 0.5799 0.172 Uiso 0.36(2) 1 calc PR A 2
C50 C 0.425(5) 0.0679(16) 0.481(4) 0.35(4) Uiso 0.64(2) 1 d PD A 1
H50A H 0.4476 0.0736 0.4365 0.526 Uiso 0.64(2) 1 calc PR A 1
H50B H 0.3857 0.0316 0.4810 0.526 Uiso 0.64(2) 1 calc PR A 1
H50C H 0.4944 0.0687 0.5190 0.526 Uiso 0.64(2) 1 calc PR A 1
C50A C 0.403(3) 0.1089(12) 0.4730(16) 0.066(9) Uiso 0.36(2) 1 d PD A 2
H50D H 0.3593 0.1239 0.4287 0.100 Uiso 0.36(2) 1 calc PR A 2
H50E H 0.3881 0.0687 0.4754 0.100 Uiso 0.36(2) 1 calc PR A 2
H50F H 0.4871 0.1151 0.4764 0.100 Uiso 0.36(2) 1 calc PR A 2

loop_
_atom_site_aniso_label
_atom_site_aniso_U_11
_atom_site_aniso_U_22
_atom_site_aniso_U_33
_atom_site_aniso_U_23
_atom_site_aniso_U_13
_atom_site_aniso_U_12
Te1 0.0275(3) 0.0606(4) 0.0373(3) -0.0138(3) 0.0039(2) 0.0085(2)
Te2 0.0373(3) 0.0359(3) 0.0389(3) -0.0082(2) 0.0150(2) 0.0048(2)
Ga1 0.0274(4) 0.0228(4) 0.0268(4) 0.0011(3) 0.0098(3) 0.0025(3)
K1 0.1030(18) 0.0657(14) 0.0538(14) 0.0068(11) 0.0111(12) 0.0178(13)
O1 0.062(4) 0.076(4) 0.090(5) 0.016(4) 0.021(3) -0.002(3)
O2 0.117(6) 0.137(6) 0.120(6) 0.001(5) 0.019(5) -0.001(5)
N1 0.027(3) 0.026(3) 0.031(3) 0.003(3) 0.011(2) 0.001(2)
N2 0.040(4) 0.025(3) 0.035(4) 0.001(3) 0.016(3) -0.002(3)
C1 0.024(4) 0.047(5) 0.033(4) -0.005(4) 0.007(3) 0.011(3)
C2 0.031(4) 0.044(5) 0.042(5) 0.000(4) 0.015(3) -0.004(3)
C3 0.038(4) 0.040(5) 0.042(5) 0.016(4) 0.015(4) 0.017(3)
C4 0.048(5) 0.040(5) 0.065(6) 0.020(4) 0.027(4) 0.015(4)
C5 0.086(8) 0.045(6) 0.119(11) 0.047(7) 0.043(8) 0.017(5)
C6 0.118(11) 0.115(12) 0.084(10) 0.074(9) 0.044(9) 0.026(9)
C7 0.105(10) 0.127(12) 0.042(6) 0.041(7) 0.026(6) 0.048(9)
C8 0.060(6) 0.064(6) 0.039(5) 0.015(4) 0.015(4) 0.020(5)
C9 0.039(5) 0.020(4) 0.084(7) 0.008(4) 0.018(4) 0.003(3)
C10 0.069(7) 0.037(5) 0.088(8) -0.007(5) 0.024(6) 0.005(4)
C11 0.069(8) 0.049(6) 0.156(13) 0.011(7) 0.026(8) -0.012(5)
C12 0.062(6) 0.080(7) 0.035(5) -0.003(5) 0.003(4) 0.017(5)
C13 0.080(8) 0.140(12) 0.043(6) -0.021(7) 0.004(5) 0.040(8)
C14 0.073(8) 0.136(12) 0.073(8) -0.011(8) 0.006(6) 0.033(8)
C15 0.056(5) 0.030(4) 0.057(6) 0.007(4) 0.035(4) 0.001(4)
C16 0.085(7) 0.018(4) 0.093(8) -0.013(4) 0.055(6) -0.011(4)
C17 0.102(7) 0.058(6) 0.096(7) -0.014(5) 0.052(6) -0.013(5)
C18 0.115(8) 0.052(6) 0.117(8) -0.004(6) 0.048(7) 0.008(6)
C19 0.135(11) 0.063(7) 0.095(10) 0.037(7) 0.072(9) 0.021(7)
C20 0.085(7) 0.040(5) 0.068(7) 0.022(5) 0.053(6) 0.017(5)
C21 0.074(7) 0.052(6) 0.077(8) -0.030(6) 0.022(6) -0.017(5)
C22 0.100(9) 0.060(7) 0.114(11) -0.036(7) 0.042(8) -0.023(6)
C23 0.100(8) 0.105(8) 0.130(9) -0.021(7) 0.024(7) -0.017(7)
C24 0.077(7) 0.069(7) 0.041(5) 0.022(5) 0.032(5) 0.015(5)
C25 0.099(9) 0.077(8) 0.088(9) 0.002(7) 0.066(7) 0.001(7)
C26 0.120(8) 0.125(8) 0.082(7) 0.020(7) 0.023(6) 0.026(7)
C27 0.034(4) 0.053(5) 0.031(4) -0.012(4) 0.011(3) 0.001(3)
C28 0.039(5) 0.053(5) 0.041(5) -0.012(4) 0.007(4) 0.005(4)
C29 0.043(5) 0.058(6) 0.050(5) -0.014(4) 0.010(4) 0.007(4)
C30 0.049(5) 0.059(6) 0.046(5) -0.020(4) 0.018(4) -0.007(4)
C31 0.039(5) 0.094(8) 0.043(5) -0.023(5) 0.009(4) -0.013(5)
C32 0.032(5) 0.084(7) 0.046(5) -0.019(5) 0.010(4) 0.000(4)
C33 0.032(4) 0.045(5) 0.035(4) -0.016(4) 0.019(3) -0.002(3)
C34 0.035(5) 0.058(6) 0.052(5) -0.013(4) 0.013(4) -0.004(4)
C35 0.035(5) 0.086(8) 0.074(7) -0.024(6) 0.018(5) -0.004(5)
C36 0.049(6) 0.075(8) 0.078(7) -0.017(6) 0.035(5) -0.026(5)
C37 0.076(7) 0.057(6) 0.087(8) -0.005(6) 0.045(6) -0.012(5)
C38 0.046(5) 0.051(5) 0.062(6) 0.002(5) 0.025(4) -0.002(4)
C39 0.121(7) 0.120(8) 0.130(8) -0.001(6) 0.048(6) 0.019(6)
C40 0.141(8) 0.121(8) 0.126(8) -0.022(6) 0.024(6) 0.002(6)
C41 0.138(9) 0.147(9) 0.157(9) 0.000(6) 0.020(6) 0.002(6)
C42 0.092(6) 0.096(7) 0.121(7) -0.016(6) 0.013(5) -0.009(5)
C43 0.165(10) 0.173(10) 0.169(10) -0.001(7) 0.030(7) -0.002(7)
C44 0.100(7) 0.105(7) 0.111(7) 0.004(6) 0.033(6) -0.001(5)
C45 0.153(9) 0.157(9) 0.144(9) -0.005(6) 0.048(6) 0.017(6)
C46 0.131(8) 0.132(8) 0.136(8) -0.005(6) 0.027(6) 0.019(6)

loop_
_atom_type_symbol
_atom_type_description
_atom_type_scat_dispersion_real
_atom_type_scat_dispersion_imag
_atom_type_scat_source
C C 0.0033 0.0016 'International Tables Vol C Tables 4.2.6.8 and 6.1.1.4'
H H 0.0000 0.0000 'International Tables Vol C Tables 4.2.6.8 and 6.1.1.4'
N N 0.0061 0.0033 'International Tables Vol C Tables 4.2.6.8 and 6.1.1.4'
K K 0.2009 0.2494 'International Tables Vol C Tables 4.2.6.8 and 6.1.1.4'
Ga Ga 0.2307 1.6083 'International Tables Vol C Tables 4.2.6.8 and 6.1.1.4'
Te Te -0.5308 1.6751 'International Tables Vol C Tables 4.2.6.8 and 6.1.1.4'
O O 0.0106 0.0060 'International Tables Vol C Tables 4.2.6.8 and 6.1.1.4'

loop_
_geom_angle_atom_site_label_1
_geom_angle_atom_site_label_2
_geom_angle_atom_site_label_3
_geom_angle
_geom_angle_site_symmetry_1
_geom_angle_site_symmetry_3
_geom_angle_publ_flag
C27 Te1 Ga1 103.9(2) . . ?
C27 Te1 K1 127.5(2) . . ?
Ga1 Te1 K1 82.57(5) . . ?
C33 Te2 Ga1 94.77(18) . . ?
C33 Te2 K1 102.3(2) . . ?
Ga1 Te2 K1 85.12(5) . . ?
N1 Ga1 N2 87.9(2) . . ?
N1 Ga1 Te1 121.56(18) . . ?
N2 Ga1 Te1 119.27(19) . . ?
N1 Ga1 Te2 118.63(18) . . ?
N2 Ga1 Te2 115.50(18) . . ?
Te1 Ga1 Te2 96.06(3) . . ?
O3 K1 O3A 18.9(5) . . ?
O3 K1 O2 97.3(4) . . ?
O3A K1 O2 95.9(5) . . ?
O3 K1 O1 85.1(4) . . ?
O3A K1 O1 103.0(5) . . ?
O2 K1 O1 112.3(3) . . ?
O3 K1 Te2 156.5(4) . . ?
O3A K1 Te2 155.5(5) . . ?
O2 K1 Te2 105.2(3) . . ?
O1 K1 Te2 80.47(17) . . ?
O3 K1 Te1 129.0(4) . . ?
O3A K1 Te1 110.1(5) . . ?
O2 K1 Te1 82.9(3) . . ?
O1 K1 Te1 141.91(18) . . ?
Te2 K1 Te1 61.62(4) . . ?
C40 O1 C41 114.1(12) . . ?
C40 O1 K1 126.2(8) . . ?
C41 O1 K1 107.1(9) . . ?
C45 O2 C44 110.8(12) . . ?
C45 O2 K1 126.3(11) . . ?
C44 O2 K1 120.9(9) . . ?
C48 O3 C49 107.6(17) . . ?
C48 O3 K1 121.6(12) . . ?
C49 O3 K1 125.1(15) . . ?
C48A O3A C49A 112(2) . . ?
C48A O3A K1 120.0(14) . . ?
C49A O3A K1 126.3(18) . . ?
C1 N1 C3 120.6(6) . . ?
C1 N1 Ga1 108.1(5) . . ?
C3 N1 Ga1 126.9(5) . . ?
C2 N2 C15 120.3(6) . . ?
C2 N2 Ga1 108.8(5) . . ?
C15 N2 Ga1 126.6(5) . . ?
C2 C1 N1 118.2(7) . . ?
C1 C2 N2 117.0(6) . . ?
C4 C3 N1 118.6(7) . . ?
C4 C3 C8 120.7(8) . . ?
N1 C3 C8 120.7(8) . . ?
C3 C4 C5 118.2(10) . . ?
C3 C4 C9 120.6(7) . . ?
C5 C4 C9 121.2(10) . . ?
C6 C5 C4 121.6(12) . . ?
C5 C6 C7 120.0(11) . . ?
C8 C7 C6 121.3(12) . . ?
C7 C8 C3 118.0(11) . . ?
C7 C8 C12 119.9(10) . . ?
C3 C8 C12 122.0(8) . . ?
C4 C9 C11 116.2(9) . . ?
C4 C9 C10 110.2(7) . . ?
C11 C9 C10 109.0(8) . . ?
C8 C12 C13 112.0(10) . . ?
C8 C12 C14 110.9(9) . . ?
C13 C12 C14 110.0(9) . . ?
C20 C15 C16 121.3(8) . . ?
C20 C15 N2 117.9(8) . . ?
C16 C15 N2 120.9(8) . . ?
C17 C16 C15 118.7(11) . . ?
C17 C16 C21 118.5(10) . . ?
C15 C16 C21 122.7(8) . . ?
C18 C17 C16 121.0(12) . . ?
C17 C18 C19 122.1(12) . . ?
C18 C19 C20 118.7(12) . . ?
C15 C20 C19 118.0(11) . . ?
C15 C20 C24 121.1(8) . . ?
C19 C20 C24 120.9(10) . . ?
C16 C21 C23 110.5(10) . . ?
C16 C21 C22 113.2(10) . . ?
C23 C21 C22 110.4(10) . . ?
C26 C24 C20 114.6(10) . . ?
C26 C24 C25 110.7(10) . . ?
C20 C24 C25 109.1(9) . . ?
C28 C27 C32 118.2(7) . . ?
C28 C27 Te1 124.0(6) . . ?
C32 C27 Te1 117.8(6) . . ?
C29 C28 C27 120.5(8) . . ?
C30 C29 C28 119.9(8) . . ?
C29 C30 C31 120.7(8) . . ?
C30 C31 C32 120.1(8) . . ?
C31 C32 C27 120.6(8) . . ?
C34 C33 C38 119.1(8) . . ?
C34 C33 Te2 121.0(6) . . ?
C38 C33 Te2 119.9(6) . . ?
C33 C34 C35 119.7(9) . . ?
C36 C35 C34 121.0(9) . . ?
C35 C36 C37 120.3(9) . . ?
C36 C37 C38 119.5(10) . . ?
C37 C38 C33 120.4(9) . . ?
O1 C40 C39 113.3(13) . . ?
O1 C41 C42 110.5(12) . . ?
O2 C44 C43 110.1(13) . . ?
O2 C45 C46 112.9(15) . . ?
O3 C48 C47 110.8(18) . . ?
O3A C48A C47A 108(2) . . ?
O3 C49 C50 100(2) . . ?
O3A C49A C50A 95.7(19) . . ?

loop_
_geom_bond_atom_site_label_1
_geom_bond_atom_site_label_2
_geom_bond_distance
_geom_bond_site_symmetry_2
_geom_bond_publ_flag
Te1 C27 2.125(7) . ?
Te1 Ga1 2.5785(12) . ?
Te1 K1 3.886(3) . ?
Te2 C33 2.139(8) . ?
Te2 Ga1 2.6577(10) . ?
Te2 K1 3.711(3) . ?
Ga1 N1 1.896(6) . ?
Ga1 N2 1.900(6) . ?
K1 O3 2.700(16) . ?
K1 O3A 2.72(2) . ?
K1 O2 2.747(12) . ?
K1 O1 2.805(9) . ?
O1 C40 1.410(13) . ?
O1 C41 1.427(14) . ?
O2 C45 1.371(14) . ?
O2 C44 1.463(13) . ?
O3 C48 1.467(17) . ?
O3 C49 1.509(17) . ?
O3A C48A 1.462(18) . ?
O3A C49A 1.478(19) . ?
N1 C1 1.405(9) . ?
N1 C3 1.413(9) . ?
N2 C2 1.401(10) . ?
N2 C15 1.429(10) . ?
C1 C2 1.335(11) . ?
C3 C4 1.393(12) . ?
C3 C8 1.436(12) . ?
C4 C5 1.420(14) . ?
C4 C9 1.487(14) . ?
C5 C6 1.35(2) . ?
C6 C7 1.41(2) . ?
C7 C8 1.380(15) . ?
C8 C12 1.503(15) . ?
C9 C11 1.545(13) . ?
C9 C10 1.561(13) . ?
C12 C13 1.535(14) . ?
C12 C14 1.542(14) . ?
C15 C20 1.395(13) . ?
C15 C16 1.412(13) . ?
C16 C17 1.385(14) . ?
C16 C21 1.515(16) . ?
C17 C18 1.347(19) . ?
C18 C19 1.395(19) . ?
C19 C20 1.433(14) . ?
C20 C24 1.518(15) . ?
C21 C23 1.519(17) . ?
C21 C22 1.542(15) . ?
C24 C26 1.490(16) . ?
C24 C25 1.564(13) . ?
C27 C28 1.391(11) . ?
C27 C32 1.393(11) . ?
C28 C29 1.389(12) . ?
C29 C30 1.364(12) . ?
C30 C31 1.366(13) . ?
C31 C32 1.380(12) . ?
C33 C34 1.377(11) . ?
C33 C38 1.386(12) . ?
C34 C35 1.389(13) . ?
C35 C36 1.345(15) . ?
C36 C37 1.377(15) . ?
C37 C38 1.386(13) . ?
C39 C40 1.437(15) . ?
C41 C42 1.510(15) . ?
C43 C44 1.491(15) . ?
C45 C46 1.523(15) . ?
C47 C48 1.529(18) . ?
C47A C48A 1.524(19) . ?
C49 C50 1.53(2) . ?
C49A C50A 1.54(2) . ?
